data_7062094
loop_
_publ_author_name
'He, Hangli'
'Yan, Zhewei'
'Wang, Junyong'
'Yan, Qiongjiao'
'Wang, Wei'
'Wang, Haifeng'
'Chen, Fener'

_publ_section_title
;
 A solvent controlled three-component reaction of diazo compounds for the
 synthesis of hydrazone compounds under Br\/onsted acid catalysis
;
_journal_issue 47
_journal_name_full 'New Journal of Chemistry'
_journal_page_first 22513
_journal_page_last 22517
_journal_paper_doi 10.1039/D2NJ04983J
_journal_volume 46
_journal_year 2022
_chemical_formula_sum 'C20 H17 Cl2 N3 O4'
_chemical_formula_weight 434.26
_space_group_crystal_system monoclinic
_space_group_IT_number 14
_space_group_name_Hall '-P 2ybc'
_space_group_name_H-M_alt 'P 1 21/c 1'
_atom_sites_solution_hydrogens geom
_audit_creation_method SHELXL-2014/7
_audit_update_record
;
2022-09-07 deposited with the CCDC.	2022-11-07 downloaded from the CCDC.
;
_cell_angle_alpha 90
_cell_angle_beta 95.31
_cell_angle_gamma 90
_cell_formula_units_Z 4
_cell_length_a 11.740
_cell_length_b 19.007
_cell_length_c 8.976
_cell_measurement_reflns_used 3488
_cell_measurement_temperature 296(2)
_cell_measurement_theta_max 19.78
_cell_measurement_theta_min 2.52
_cell_volume 1994.329
_computing_structure_refinement 'SHELXL-2014/7 (Sheldrick, 2014)'
_diffrn_ambient_temperature 296(2)
_diffrn_measured_fraction_theta_full 0.999
_diffrn_measured_fraction_theta_max 0.999
_diffrn_measurement_device_type ccd
_diffrn_radiation_type MoK\a
_diffrn_radiation_wavelength 0.71073
_diffrn_reflns_av_R_equivalents 0.0453
_diffrn_reflns_av_unetI/netI 0.0654
_diffrn_reflns_Laue_measured_fraction_full 0.999
_diffrn_reflns_Laue_measured_fraction_max 0.999
_diffrn_reflns_limit_h_max 13
_diffrn_reflns_limit_h_min 0
_diffrn_reflns_limit_k_max 22
_diffrn_reflns_limit_k_min -22
_diffrn_reflns_limit_l_max 10
_diffrn_reflns_limit_l_min -10
_diffrn_reflns_number 6914
_diffrn_reflns_point_group_measured_fraction_full 0.999
_diffrn_reflns_point_group_measured_fraction_max 0.999
_diffrn_reflns_theta_full 25.064
_diffrn_reflns_theta_max 25.064
_diffrn_reflns_theta_min 2.143
_exptl_absorpt_coefficient_mu 0.358
_exptl_absorpt_correction_type multi-scan
_exptl_absorpt_process_details sadabs
_exptl_crystal_colour colorless
_exptl_crystal_density_diffrn 1.446
_exptl_crystal_description Block
_exptl_crystal_F_000 896
_exptl_crystal_size_max 0.200
_exptl_crystal_size_mid 0.200
_exptl_crystal_size_min 0.200
_exptl_transmission_factor_max 0.864
_exptl_transmission_factor_min 0.864
_refine_diff_density_max 0.185
_refine_diff_density_min -0.226
_refine_diff_density_rms 0.045
_refine_ls_extinction_method none
_refine_ls_goodness_of_fit_ref 1.138
_refine_ls_hydrogen_treatment constr
_refine_ls_matrix_type full
_refine_ls_number_parameters 264
_refine_ls_number_reflns 3536
_refine_ls_number_restraints 0
_refine_ls_restrained_S_all 1.138
_refine_ls_R_factor_all 0.1256
_refine_ls_R_factor_gt 0.0644
_refine_ls_shift/su_max 0.000
_refine_ls_shift/su_mean 0.000
_refine_ls_structure_factor_coef Fsqd
_refine_ls_weighting_details 'w=1/[\s^2^(Fo^2^)+(0.0511P)^2^+0.0660P] where P=(Fo^2^+2Fc^2^)/3'
_refine_ls_weighting_scheme calc
_refine_ls_wR_factor_gt 0.1111
_refine_ls_wR_factor_ref 0.1288
_reflns_Friedel_coverage 0.000
_reflns_number_gt 2265
_reflns_number_total 3536
_reflns_threshold_expression 'I > 2\s(I)'
_cod_data_source_file d2nj04983j2.cif
_cod_data_source_block 1_a_CCDC1
_cod_depositor_comments 'Adding full bibliography for 7062093--7062094.cif.'
_cod_original_cell_volume 1994.2
_cod_original_sg_symbol_H-M 'P 21/c'
_cod_database_code 7062094
_shelx_shelxl_version_number 2014/7
_shelx_space_group_comment
;
The symmetry employed for this shelxl refinement is uniquely defined
by the following loop, which should always be used as a source of
symmetry information in preference to the above space-group names.
They are only intended as comments.
;
_shelx_estimated_absorpt_t_min 0.932
_shelx_estimated_absorpt_t_max 0.932

loop_
_space_group_symop_operation_xyz
'x, y, z'
'-x, y+1/2, -z+1/2'
'-x, -y, -z'
'x, -y-1/2, z-1/2'

loop_
_atom_site_label
_atom_site_type_symbol
_atom_site_fract_x
_atom_site_fract_y
_atom_site_fract_z
_atom_site_U_iso_or_equiv
_atom_site_adp_type
_atom_site_occupancy
_atom_site_site_symmetry_order
_atom_site_calc_flag
_atom_site_refinement_flags_posn
_atom_site_refinement_flags_adp
_atom_site_refinement_flags_occupancy
_atom_site_disorder_assembly
_atom_site_disorder_group
C7 C 0.5042(2) 0.40136(14) 0.2247(3) 0.0395(7) Uani 1 1 d . . . . .
H7 H 0.5350 0.3767 0.3154 0.047 Uiso 1 1 calc R U . . .
C15 C 0.8943(2) 0.51528(15) 0.6757(3) 0.0433(8) Uani 1 1 d . . . . .
C11 C 0.5746(3) 0.50999(15) 0.3463(3) 0.0408(7) Uani 1 1 d . . . . .
C8 C 0.5861(2) 0.39078(17) 0.1047(3) 0.0432(8) Uani 1 1 d . . . . .
C6 C 0.3885(2) 0.36989(14) 0.1729(3) 0.0372(7) Uani 1 1 d . . . . .
C5 C 0.3211(3) 0.40144(16) 0.0575(3) 0.0479(8) Uani 1 1 d . . . . .
H5 H 0.3491 0.4406 0.0107 0.057 Uiso 1 1 calc R U . . .
C14 C 0.9116(3) 0.56511(15) 0.5685(3) 0.0437(8) Uani 1 1 d . . . . .
C13 C 0.8169(3) 0.56062(16) 0.4492(4) 0.0467(8) Uani 1 1 d . . . . .
C20 C 0.7873(3) 0.47753(17) 0.6294(3) 0.0469(8) Uani 1 1 d . . . . .
C1 C 0.3450(3) 0.30992(15) 0.2353(3) 0.0449(8) Uani 1 1 d . . . . .
C12 C 0.5522(3) 0.58653(15) 0.3674(4) 0.0548(9) Uani 1 1 d . . . . .
H12A H 0.5906 0.6019 0.4608 0.082 Uiso 1 1 calc R U . . .
H12B H 0.4714 0.5942 0.3679 0.082 Uiso 1 1 calc R U . . .
H12C H 0.5803 0.6127 0.2869 0.082 Uiso 1 1 calc R U . . .
C16 C 0.9737(3) 0.50455(17) 0.7950(3) 0.0545(9) Uani 1 1 d . . . . .
H16 H 0.9621 0.4708 0.8671 0.065 Uiso 1 1 calc R U . . .
C3 C 0.1741(3) 0.31814(17) 0.0769(4) 0.0533(9) Uani 1 1 d . . . . .
C4 C 0.2137(3) 0.37668(17) 0.0095(3) 0.0545(9) Uani 1 1 d . . . . .
H4 H 0.1690 0.3993 -0.0671 0.065 Uiso 1 1 calc R U . . .
C2 C 0.2380(3) 0.28401(16) 0.1886(4) 0.0553(9) Uani 1 1 d . . . . .
H2 H 0.2101 0.2440 0.2326 0.066 Uiso 1 1 calc R U . . .
C19 C 1.0096(3) 0.60540(16) 0.5776(4) 0.0566(9) Uani 1 1 d . . . . .
H19 H 1.0214 0.6387 0.5047 0.068 Uiso 1 1 calc R U . . .
C17 C 1.0720(3) 0.54537(18) 0.8054(4) 0.0613(10) Uani 1 1 d . . . . .
H17 H 1.1268 0.5393 0.8861 0.074 Uiso 1 1 calc R U . . .
C18 C 1.0896(3) 0.59485(18) 0.6977(4) 0.0617(10) Uani 1 1 d . . . . .
H18 H 1.1563 0.6215 0.7062 0.074 Uiso 1 1 calc R U . . .
C9 C 0.7008(3) 0.30786(18) -0.0080(4) 0.0685(10) Uani 1 1 d . . . . .
H9A H 0.7653 0.3399 -0.0049 0.082 Uiso 1 1 calc R U . . .
H9B H 0.6589 0.3109 -0.1061 0.082 Uiso 1 1 calc R U . . .
C10 C 0.7413(3) 0.23454(18) 0.0219(5) 0.0931(13) Uani 1 1 d . . . . .
H10A H 0.7841 0.2324 0.1182 0.140 Uiso 1 1 calc R U . . .
H10B H 0.7893 0.2204 -0.0538 0.140 Uiso 1 1 calc R U . . .
H10C H 0.6767 0.2035 0.0204 0.140 Uiso 1 1 calc R U . . .
Cl1 Cl 0.03820(8) 0.28753(6) 0.01652(13) 0.0964(4) Uani 1 1 d . . . . .
Cl2 Cl 0.42499(8) 0.26396(4) 0.37629(9) 0.0690(3) Uani 1 1 d . . . . .
N1 N 0.49246(19) 0.47478(11) 0.2600(3) 0.0435(6) Uani 1 1 d . . . . .
H1 H 0.4318 0.4969 0.2254 0.052 Uiso 1 1 calc R U . . .
N2 N 0.6601(2) 0.47294(13) 0.4020(3) 0.0460(7) Uani 1 1 d . . . . .
N3 N 0.7431(2) 0.50960(12) 0.4956(3) 0.0446(6) Uani 1 1 d . . . . .
O1 O 0.62700(18) 0.32590(11) 0.1075(2) 0.0572(6) Uani 1 1 d . . . . .
O2 O 0.60928(19) 0.43443(12) 0.0170(3) 0.0645(7) Uani 1 1 d . . . . .
O3 O 0.74490(19) 0.42861(12) 0.6887(3) 0.0661(7) Uani 1 1 d . . . . .
O4 O 0.80332(19) 0.59287(12) 0.3332(3) 0.0642(6) Uani 1 1 d . . . . .

loop_
_atom_site_aniso_label
_atom_site_aniso_U_11
_atom_site_aniso_U_22
_atom_site_aniso_U_33
_atom_site_aniso_U_23
_atom_site_aniso_U_13
_atom_site_aniso_U_12
C7 0.0397(17) 0.0359(18) 0.0423(17) 0.0022(14) 0.0004(14) 0.0008(14)
C15 0.0412(18) 0.046(2) 0.0425(18) -0.0069(16) 0.0012(15) -0.0005(15)
C11 0.0458(19) 0.0372(19) 0.0405(17) -0.0032(15) 0.0089(15) -0.0026(16)
C8 0.0402(18) 0.035(2) 0.052(2) -0.0008(17) -0.0029(16) -0.0001(16)
C6 0.0396(17) 0.0325(18) 0.0399(16) -0.0030(14) 0.0051(14) 0.0019(14)
C5 0.050(2) 0.0426(19) 0.0502(19) 0.0027(16) -0.0008(16) -0.0064(16)
C14 0.0451(19) 0.0377(18) 0.0488(19) -0.0038(16) 0.0072(16) -0.0025(15)
C13 0.045(2) 0.046(2) 0.048(2) 0.0009(17) 0.0019(17) -0.0019(16)
C20 0.0443(19) 0.046(2) 0.050(2) 0.0009(17) 0.0053(16) -0.0034(17)
C1 0.053(2) 0.0361(19) 0.0450(18) 0.0010(15) 0.0035(15) -0.0026(16)
C12 0.054(2) 0.042(2) 0.068(2) -0.0061(17) 0.0037(17) 0.0009(16)
C16 0.053(2) 0.056(2) 0.054(2) 0.0000(17) 0.0039(17) -0.0017(18)
C3 0.0394(19) 0.051(2) 0.069(2) -0.0154(19) 0.0009(17) -0.0069(17)
C4 0.053(2) 0.053(2) 0.055(2) -0.0029(17) -0.0085(17) 0.0028(18)
C2 0.060(2) 0.044(2) 0.063(2) -0.0002(17) 0.0105(19) -0.0144(18)
C19 0.060(2) 0.041(2) 0.069(2) -0.0014(17) 0.0057(19) -0.0087(18)
C17 0.057(2) 0.065(2) 0.059(2) -0.0044(19) -0.0080(18) -0.0040(19)
C18 0.047(2) 0.056(2) 0.080(3) -0.007(2) -0.006(2) -0.0112(18)
C9 0.059(2) 0.064(2) 0.085(3) -0.015(2) 0.021(2) 0.0032(19)
C10 0.072(3) 0.066(3) 0.142(4) -0.024(3) 0.012(3) 0.020(2)
Cl1 0.0559(6) 0.0891(8) 0.1405(10) -0.0186(7) -0.0109(6) -0.0229(5)
Cl2 0.0895(7) 0.0463(5) 0.0680(6) 0.0181(4) -0.0091(5) -0.0066(5)
N1 0.0376(14) 0.0348(15) 0.0559(16) -0.0060(12) -0.0062(12) 0.0040(12)
N2 0.0435(15) 0.0439(16) 0.0491(16) -0.0047(13) -0.0045(13) -0.0046(14)
N3 0.0443(15) 0.0439(16) 0.0444(15) -0.0022(13) -0.0017(12) -0.0057(13)
O1 0.0598(14) 0.0387(14) 0.0762(15) -0.0010(11) 0.0228(12) 0.0086(11)
O2 0.0732(17) 0.0530(15) 0.0711(16) 0.0125(13) 0.0275(13) 0.0040(12)
O3 0.0569(15) 0.0677(16) 0.0723(16) 0.0180(13) -0.0013(12) -0.0146(12)
O4 0.0632(15) 0.0709(16) 0.0575(14) 0.0155(13) 0.0011(12) -0.0092(12)

loop_
_atom_type_symbol
_atom_type_description
_atom_type_scat_dispersion_real
_atom_type_scat_dispersion_imag
_atom_type_scat_source
C C 0.0033 0.0016 'International Tables Vol C Tables 4.2.6.8 and 6.1.1.4'
H H 0.0000 0.0000 'International Tables Vol C Tables 4.2.6.8 and 6.1.1.4'
N N 0.0061 0.0033 'International Tables Vol C Tables 4.2.6.8 and 6.1.1.4'
O O 0.0106 0.0060 'International Tables Vol C Tables 4.2.6.8 and 6.1.1.4'
Cl Cl 0.1484 0.1585 'International Tables Vol C Tables 4.2.6.8 and 6.1.1.4'

loop_
_geom_angle_atom_site_label_1
_geom_angle_atom_site_label_2
_geom_angle_atom_site_label_3
_geom_angle
_geom_angle_site_symmetry_1
_geom_angle_site_symmetry_3
_geom_angle_publ_flag
N1 C7 C6 110.3(2) . . ?
N1 C7 C8 111.3(2) . . ?
C6 C7 C8 109.7(2) . . ?
N1 C7 H7 108.5 . . ?
C6 C7 H7 108.5 . . ?
C8 C7 H7 108.5 . . ?
C16 C15 C14 121.0(3) . . ?
C16 C15 C20 130.5(3) . . ?
C14 C15 C20 108.3(3) . . ?
N2 C11 N1 116.0(3) . . ?
N2 C11 C12 128.6(3) . . ?
N1 C11 C12 115.4(3) . . ?
O2 C8 O1 123.8(3) . . ?
O2 C8 C7 125.0(3) . . ?
O1 C8 C7 111.2(3) . . ?
C5 C6 C1 116.9(3) . . ?
C5 C6 C7 119.6(3) . . ?
C1 C6 C7 123.5(2) . . ?
C4 C5 C6 122.1(3) . . ?
C4 C5 H5 119.0 . . ?
C6 C5 H5 119.0 . . ?
C19 C14 C15 121.1(3) . . ?
C19 C14 C13 130.2(3) . . ?
C15 C14 C13 108.5(3) . . ?
O4 C13 N3 125.2(3) . . ?
O4 C13 C14 129.0(3) . . ?
N3 C13 C14 105.8(3) . . ?
O3 C20 N3 125.4(3) . . ?
O3 C20 C15 129.0(3) . . ?
N3 C20 C15 105.6(3) . . ?
C2 C1 C6 122.0(3) . . ?
C2 C1 Cl2 117.2(2) . . ?
C6 C1 Cl2 120.8(2) . . ?
C11 C12 H12A 109.5 . . ?
C11 C12 H12B 109.5 . . ?
H12A C12 H12B 109.5 . . ?
C11 C12 H12C 109.5 . . ?
H12A C12 H12C 109.5 . . ?
H12B C12 H12C 109.5 . . ?
C15 C16 C17 118.2(3) . . ?
C15 C16 H16 120.9 . . ?
C17 C16 H16 120.9 . . ?
C2 C3 C4 121.8(3) . . ?
C2 C3 Cl1 119.9(3) . . ?
C4 C3 Cl1 118.3(3) . . ?
C3 C4 C5 118.6(3) . . ?
C3 C4 H4 120.7 . . ?
C5 C4 H4 120.7 . . ?
C3 C2 C1 118.6(3) . . ?
C3 C2 H2 120.7 . . ?
C1 C2 H2 120.7 . . ?
C18 C19 C14 118.1(3) . . ?
C18 C19 H19 121.0 . . ?
C14 C19 H19 121.0 . . ?
C18 C17 C16 120.8(3) . . ?
C18 C17 H17 119.6 . . ?
C16 C17 H17 119.6 . . ?
C19 C18 C17 120.9(3) . . ?
C19 C18 H18 119.5 . . ?
C17 C18 H18 119.5 . . ?
O1 C9 C10 107.1(3) . . ?
O1 C9 H9A 110.3 . . ?
C10 C9 H9A 110.3 . . ?
O1 C9 H9B 110.3 . . ?
C10 C9 H9B 110.3 . . ?
H9A C9 H9B 108.5 . . ?
C9 C10 H10A 109.5 . . ?
C9 C10 H10B 109.5 . . ?
H10A C10 H10B 109.5 . . ?
C9 C10 H10C 109.5 . . ?
H10A C10 H10C 109.5 . . ?
H10B C10 H10C 109.5 . . ?
C11 N1 C7 121.7(2) . . ?
C11 N1 H1 119.1 . . ?
C7 N1 H1 119.1 . . ?
C11 N2 N3 115.5(2) . . ?
C13 N3 C20 111.6(2) . . ?
C13 N3 N2 125.6(2) . . ?
C20 N3 N2 118.4(2) . . ?
C8 O1 C9 116.5(2) . . ?

loop_
_geom_bond_atom_site_label_1
_geom_bond_atom_site_label_2
_geom_bond_distance
_geom_bond_site_symmetry_2
_geom_bond_publ_flag
C7 N1 1.440(3) . ?
C7 C6 1.517(4) . ?
C7 C8 1.522(4) . ?
C7 H7 0.9800 . ?
C15 C16 1.368(4) . ?
C15 C14 1.379(4) . ?
C15 C20 1.473(4) . ?
C11 N2 1.288(3) . ?
C11 N1 1.357(3) . ?
C11 C12 1.493(4) . ?
C8 O2 1.192(3) . ?
C8 O1 1.323(3) . ?
C6 C5 1.381(4) . ?
C6 C1 1.388(4) . ?
C5 C4 1.377(4) . ?
C5 H5 0.9300 . ?
C14 C19 1.378(4) . ?
C14 C13 1.472(4) . ?
C13 O4 1.206(3) . ?
C13 N3 1.390(4) . ?
C20 O3 1.201(3) . ?
C20 N3 1.403(4) . ?
C1 C2 1.377(4) . ?
C1 Cl2 1.740(3) . ?
C12 H12A 0.9600 . ?
C12 H12B 0.9600 . ?
C12 H12C 0.9600 . ?
C16 C17 1.386(4) . ?
C16 H16 0.9300 . ?
C3 C2 1.361(4) . ?
C3 C4 1.368(4) . ?
C3 Cl1 1.737(3) . ?
C4 H4 0.9300 . ?
C2 H2 0.9300 . ?
C19 C18 1.377(4) . ?
C19 H19 0.9300 . ?
C17 C18 1.378(4) . ?
C17 H17 0.9300 . ?
C18 H18 0.9300 . ?
C9 O1 1.452(4) . ?
C9 C10 1.489(4) . ?
C9 H9A 0.9700 . ?
C9 H9B 0.9700 . ?
C10 H10A 0.9600 . ?
C10 H10B 0.9600 . ?
C10 H10C 0.9600 . ?
N1 H1 0.8600 . ?
N2 N3 1.411(3) . ?

loop_
_geom_torsion_atom_site_label_1
_geom_torsion_atom_site_label_2
_geom_torsion_atom_site_label_3
_geom_torsion_atom_site_label_4
_geom_torsion
_geom_torsion_site_symmetry_1
_geom_torsion_site_symmetry_2
_geom_torsion_site_symmetry_3
_geom_torsion_site_symmetry_4
_geom_torsion_publ_flag
N1 C7 C8 O2 -22.6(4) . . . . ?
C6 C7 C8 O2 99.8(3) . . . . ?
N1 C7 C8 O1 158.8(2) . . . . ?
C6 C7 C8 O1 -78.8(3) . . . . ?
N1 C7 C6 C5 53.3(3) . . . . ?
C8 C7 C6 C5 -69.7(3) . . . . ?
N1 C7 C6 C1 -126.8(3) . . . . ?
C8 C7 C6 C1 110.2(3) . . . . ?
C1 C6 C5 C4 2.5(4) . . . . ?
C7 C6 C5 C4 -177.6(3) . . . . ?
C16 C15 C14 C19 0.3(5) . . . . ?
C20 C15 C14 C19 -175.7(3) . . . . ?
C16 C15 C14 C13 175.5(3) . . . . ?
C20 C15 C14 C13 -0.5(3) . . . . ?
C19 C14 C13 O4 -1.8(6) . . . . ?
C15 C14 C13 O4 -176.4(3) . . . . ?
C19 C14 C13 N3 177.6(3) . . . . ?
C15 C14 C13 N3 3.0(3) . . . . ?
C16 C15 C20 O3 1.0(6) . . . . ?
C14 C15 C20 O3 176.6(3) . . . . ?
C16 C15 C20 N3 -177.7(3) . . . . ?
C14 C15 C20 N3 -2.1(3) . . . . ?
C5 C6 C1 C2 -2.2(4) . . . . ?
C7 C6 C1 C2 178.0(3) . . . . ?
C5 C6 C1 Cl2 177.4(2) . . . . ?
C7 C6 C1 Cl2 -2.5(4) . . . . ?
C14 C15 C16 C17 0.2(5) . . . . ?
C20 C15 C16 C17 175.3(3) . . . . ?
C2 C3 C4 C5 -0.3(5) . . . . ?
Cl1 C3 C4 C5 179.6(2) . . . . ?
C6 C5 C4 C3 -1.3(5) . . . . ?
C4 C3 C2 C1 0.6(5) . . . . ?
Cl1 C3 C2 C1 -179.3(2) . . . . ?
C6 C1 C2 C3 0.7(5) . . . . ?
Cl2 C1 C2 C3 -179.0(2) . . . . ?
C15 C14 C19 C18 -0.5(5) . . . . ?
C13 C14 C19 C18 -174.5(3) . . . . ?
C15 C16 C17 C18 -0.6(5) . . . . ?
C14 C19 C18 C17 0.1(5) . . . . ?
C16 C17 C18 C19 0.5(5) . . . . ?
N2 C11 N1 C7 -4.0(4) . . . . ?
C12 C11 N1 C7 177.4(3) . . . . ?
C6 C7 N1 C11 161.3(2) . . . . ?
C8 C7 N1 C11 -76.6(3) . . . . ?
N1 C11 N2 N3 -178.0(2) . . . . ?
C12 C11 N2 N3 0.3(4) . . . . ?
O4 C13 N3 C20 175.0(3) . . . . ?
C14 C13 N3 C20 -4.4(3) . . . . ?
O4 C13 N3 N2 19.1(5) . . . . ?
C14 C13 N3 N2 -160.3(2) . . . . ?
O3 C20 N3 C13 -174.6(3) . . . . ?
C15 C20 N3 C13 4.1(3) . . . . ?
O3 C20 N3 N2 -16.8(4) . . . . ?
C15 C20 N3 N2 161.9(2) . . . . ?
C11 N2 N3 C13 -69.0(4) . . . . ?
C11 N2 N3 C20 136.7(3) . . . . ?
O2 C8 O1 C9 -2.4(4) . . . . ?
C7 C8 O1 C9 176.3(2) . . . . ?
C10 C9 O1 C8 177.0(3) . . . . ?
